data_4502692
loop_
_publ_author_name
'Keene, Tony D.'
'Zimmermann, Iwan'
'Neels, Antonia'
'Sereda, Olha'
'Hauser, J\"urg'
'Liu, Shi-Xia'
'Decurtins, Silvio'

_publ_section_title
;
 Crystal Engineering of a Series of Arylammonium Copper(II) Malonates
;
_journal_issue 4
_journal_name_full 'Crystal Growth &amp; Design'
_journal_page_first 1854
_journal_paper_doi 10.1021/cg9015349
_journal_volume 10
_journal_year 2010
_chemical_formula_moiety 'C6 H8 Cu O10, 2(C8 H12 N)'
_chemical_formula_sum 'C22 H32 Cu N2 O10'
_chemical_formula_weight 548.04
_chemical_melting_point ?
_chemical_name_common
;
 [peaH]2[Cu(II)(mal)2(H2O)2]
;
_chemical_name_systematic
;
 [peaH]2[Cu(II)(mal)2(H2O)2]
;
_space_group_IT_number 4
_symmetry_cell_setting monoclinic
_symmetry_Int_Tables_number 4
_symmetry_space_group_name_Hall 'P 2yb'
_symmetry_space_group_name_H-M 'P 1 21 1'
_atom_sites_solution_hydrogens geom
_atom_sites_solution_primary direct
_atom_sites_solution_secondary difmap
_audit_creation_method SHELXL-97
_cell_angle_alpha 90.00
_cell_angle_beta 95.210(11)
_cell_angle_gamma 90.00
_cell_formula_units_Z 2
_cell_length_a 11.4260(10)
_cell_length_b 8.3564(5)
_cell_length_c 12.8680(12)
_cell_measurement_reflns_used 8000
_cell_measurement_temperature 173(2)
_cell_measurement_theta_max 52.1
_cell_measurement_theta_min 4.3
_cell_volume 1223.56(17)
_computing_cell_refinement 'X-Area V1.35 (Stoe & Cie, 2006)'
_computing_data_collection 'X-Area V1.35 (Stoe & Cie, 2006)'
_computing_data_reduction 'X-RED32 V1.31 (Stoe & Cie, 2006)'
_computing_molecular_graphics 'PLATON  (Spek, 2009)'
_computing_publication_material 'SHELXL-97 (Sheldrick, 1997)'
_computing_structure_refinement 'SHELXL-97 (Sheldrick, 1997)'
_computing_structure_solution 'SIR92 (Altomare, 1994)'
_diffrn_ambient_temperature 173(2)
_diffrn_measured_fraction_theta_full 0.989
_diffrn_measured_fraction_theta_max 0.989
_diffrn_measurement_device_type 'STOE IPDS-2'
_diffrn_measurement_method 'phi + omega scans'
_diffrn_radiation_monochromator graphite
_diffrn_radiation_source 'fine-focus sealed tube'
_diffrn_radiation_type MoK\a
_diffrn_radiation_wavelength 0.71073
_diffrn_reflns_av_R_equivalents 0.0202
_diffrn_reflns_av_sigmaI/netI 0.0236
_diffrn_reflns_limit_h_max 14
_diffrn_reflns_limit_h_min -13
_diffrn_reflns_limit_k_max 10
_diffrn_reflns_limit_k_min -9
_diffrn_reflns_limit_l_max 15
_diffrn_reflns_limit_l_min -15
_diffrn_reflns_number 7790
_diffrn_reflns_theta_full 26.01
_diffrn_reflns_theta_max 26.01
_diffrn_reflns_theta_min 2.28
_exptl_absorpt_coefficient_mu 0.951
_exptl_absorpt_correction_T_max 0.6909
_exptl_absorpt_correction_T_min 0.6020
_exptl_absorpt_correction_type multi-scan
_exptl_absorpt_process_details
;
[c.f. r.h. blessing, acta cryst. (1995), a51, 33-38]
;
_exptl_crystal_colour blue
_exptl_crystal_density_diffrn 1.488
_exptl_crystal_density_method 'not measured'
_exptl_crystal_description plate
_exptl_crystal_F_000 574
_exptl_crystal_size_max 0.45
_exptl_crystal_size_mid 0.30
_exptl_crystal_size_min 0.19
_refine_diff_density_max 0.327
_refine_diff_density_min -0.451
_refine_diff_density_rms 0.051
_refine_ls_abs_structure_details 'Flack H D (1983), Acta Cryst. A39, 876-881'
_refine_ls_abs_structure_Flack 0.184(18)
_refine_ls_extinction_method none
_refine_ls_goodness_of_fit_ref 1.180
_refine_ls_hydrogen_treatment mixed
_refine_ls_matrix_type full
_refine_ls_number_parameters 329
_refine_ls_number_reflns 4315
_refine_ls_number_restraints 7
_refine_ls_restrained_S_all 1.179
_refine_ls_R_factor_all 0.0321
_refine_ls_R_factor_gt 0.0259
_refine_ls_shift/su_max 0.000
_refine_ls_shift/su_mean 0.000
_refine_ls_structure_factor_coef Fsqd
_refine_ls_weighting_details 'calc w=1/[\s^2^(Fo^2^)+(0.0481P)^2^+0.6056P] where P=(Fo^2^+2Fc^2^)/3'
_refine_ls_weighting_scheme calc
_refine_ls_wR_factor_gt 0.0689
_refine_ls_wR_factor_ref 0.0905
_reflns_number_gt 3894
_reflns_number_total 4315
_reflns_threshold_expression >2sigma(I)
_cod_data_source_file cg9015349_si_008.cif
_cod_data_source_block pea
_cod_depositor_comments
;
The following automatic conversions were performed:

'_chemical_melting_point' value 'n/a' was changed to '?' - the value
is undefined or not given.

'_symmetry_cell_setting' value
'Monoclinic' changed to 'monoclinic' according to
/home/saulius/struct/CIF-dictionaries/cif_core.dic dictionary named
'cif_core.dic' version 2.4.2 from 2011-04-26.

Automatic conversion script
Id: cif_fix_values 1715 2011-07-08 13:25:40Z adriana 
;
_cod_original_sg_symbol_H-M 'P 21'
_cod_database_code 4502692

loop_
_symmetry_equiv_pos_as_xyz
'x, y, z'
'-x, y+1/2, -z'

loop_
_atom_site_label
_atom_site_type_symbol
_atom_site_fract_x
_atom_site_fract_y
_atom_site_fract_z
_atom_site_U_iso_or_equiv
_atom_site_adp_type
_atom_site_occupancy
_atom_site_symmetry_multiplicity
_atom_site_calc_flag
_atom_site_refinement_flags
Cu1 Cu 0.24800(4) 0.25337(19) 0.00014(4) 0.01434(10) Uani 1 1 d .
O1W O 0.1107(2) 0.2077(3) -0.1515(2) 0.0224(8) Uani 1 1 d D
O2 O 0.0905(2) -0.1089(4) 0.1415(2) 0.0233(6) Uani 1 1 d .
O4 O -0.0286(2) 0.3870(4) 0.1560(2) 0.0208(6) Uani 1 1 d .
O3 O 0.1336(2) 0.3680(4) 0.07656(19) 0.0170(6) Uani 1 1 d .
O2W O 0.3876(2) 0.2993(3) 0.1459(2) 0.0235(8) Uani 1 1 d D
O6 O 0.4122(2) 0.6215(4) -0.1278(2) 0.0234(6) Uani 1 1 d .
O8 O 0.5241(2) 0.1115(4) -0.1540(2) 0.0214(6) Uani 1 1 d .
O5 O 0.2906(2) 0.4560(4) -0.0600(2) 0.0195(6) Uani 1 1 d .
O1 O 0.2080(2) 0.0489(4) 0.0621(2) 0.0188(6) Uani 1 1 d .
O7 O 0.3623(2) 0.1360(4) -0.07587(19) 0.0172(6) Uani 1 1 d .
N11 N 0.2396(2) 0.6352(5) 0.1818(2) 0.0178(7) Uani 1 1 d .
H11A H 0.3107 0.6340 0.1587 0.027 Uiso 1 1 calc R
H11B H 0.2059 0.7297 0.1678 0.027 Uiso 1 1 calc R
H11C H 0.1957 0.5583 0.1503 0.027 Uiso 1 1 calc R
C1 C 0.1106(3) 0.0191(5) 0.0955(3) 0.0161(9) Uani 1 1 d .
N21 N 0.2669(2) -0.1362(5) 0.8152(2) 0.0172(7) Uani 1 1 d .
H21A H 0.3026 -0.2207 0.8460 0.026 Uiso 1 1 calc R
H21B H 0.1895 -0.1516 0.8097 0.026 Uiso 1 1 calc R
H21C H 0.2843 -0.0491 0.8533 0.026 Uiso 1 1 calc R
C5 C 0.4871(3) 0.3663(6) -0.0850(3) 0.0207(10) Uani 1 1 d .
H5A H 0.5435 0.3982 -0.1331 0.025 Uiso 1 1 calc R
H5B H 0.5270 0.3719 -0.0152 0.025 Uiso 1 1 calc R
C25 C 0.2627(3) 0.0259(7) 0.4581(4) 0.0351(10) Uani 1 1 d .
H25 H 0.1895 -0.0235 0.4499 0.042 Uiso 1 1 calc R
C23 C 0.2501(3) 0.0263(5) 0.6523(3) 0.0278(8) Uani 1 1 d .
H23A H 0.1682 0.0023 0.6320 0.033 Uiso 1 1 calc R
H23B H 0.2533 0.1186 0.6982 0.033 Uiso 1 1 calc R
C14 C 0.1369(3) 0.5835(5) 0.4559(3) 0.0300(8) Uani 1 1 d .
C13 C 0.1331(3) 0.6090(6) 0.3394(3) 0.0322(8) Uani 1 1 d .
H13A H 0.0847 0.5259 0.3047 0.039 Uiso 1 1 calc R
H13B H 0.0953 0.7109 0.3224 0.039 Uiso 1 1 calc R
C24 C 0.3118(3) 0.0646(5) 0.5565(3) 0.0265(7) Uani 1 1 d .
C6 C 0.4556(3) 0.1940(6) -0.1069(3) 0.0149(9) Uani 1 1 d .
C22 C 0.3073(3) -0.1151(4) 0.7097(2) 0.0194(7) Uani 1 1 d .
H22A H 0.2897 -0.2114 0.6691 0.023 Uiso 1 1 calc R
H22B H 0.3919 -0.1006 0.7161 0.023 Uiso 1 1 calc R
C4 C 0.3899(3) 0.4885(6) -0.0920(3) 0.0172(9) Uani 1 1 d .
C2 C 0.0097(3) 0.1381(6) 0.0776(3) 0.0166(9) Uani 1 1 d .
H2A H -0.0196 0.1346 0.0045 0.020 Uiso 1 1 calc R
H2B H -0.0535 0.1038 0.1179 0.020 Uiso 1 1 calc R
C27 C 0.3215(4) 0.0599(8) 0.3708(3) 0.0477(14) Uani 1 1 d .
H27 H 0.2872 0.0347 0.3045 0.057 Uiso 1 1 calc R
C15 C 0.0540(3) 0.6597(6) 0.5113(3) 0.0405(10) Uani 1 1 d .
H15 H 0.0004 0.7303 0.4773 0.049 Uiso 1 1 calc R
C12 C 0.2505(3) 0.6078(5) 0.2969(3) 0.0273(8) Uani 1 1 d .
H12A H 0.2995 0.6906 0.3309 0.033 Uiso 1 1 calc R
H12B H 0.2884 0.5055 0.3121 0.033 Uiso 1 1 calc R
C26 C 0.4209(3) 0.1365(6) 0.5666(3) 0.0363(9) Uani 1 1 d .
H26 H 0.4551 0.1630 0.6327 0.044 Uiso 1 1 calc R
C3 C 0.0402(3) 0.3091(5) 0.1061(3) 0.0140(9) Uani 1 1 d .
C28 C 0.4802(4) 0.1696(7) 0.4808(3) 0.0479(12) Uani 1 1 d .
H28 H 0.5537 0.2180 0.4891 0.057 Uiso 1 1 calc R
C19 C 0.1322(5) 0.5305(6) 0.6691(3) 0.0496(12) Uani 1 1 d .
H19 H 0.1299 0.5114 0.7401 0.060 Uiso 1 1 calc R
C18 C 0.2147(5) 0.4607(7) 0.6162(3) 0.0485(13) Uani 1 1 d .
H18 H 0.2709 0.3951 0.6514 0.058 Uiso 1 1 calc R
C17 C 0.0510(4) 0.6310(8) 0.6164(3) 0.0541(14) Uani 1 1 d .
H17 H -0.0064 0.6797 0.6524 0.065 Uiso 1 1 calc R
C16 C 0.2170(5) 0.4852(7) 0.5102(3) 0.0396(11) Uani 1 1 d .
H16 H 0.2740 0.4341 0.4750 0.048 Uiso 1 1 calc R
C29 C 0.4304(4) 0.1309(7) 0.3825(3) 0.0539(13) Uani 1 1 d .
H29 H 0.4703 0.1527 0.3242 0.065 Uiso 1 1 calc R
H1W H 0.069(3) 0.119(3) -0.153(5) 0.081 Uiso 1 1 d D
H3W H 0.424(3) 0.391(2) 0.156(5) 0.081 Uiso 1 1 d D
H2W H 0.059(3) 0.286(3) -0.156(5) 0.081 Uiso 1 1 d D
H4W H 0.443(3) 0.226(4) 0.152(5) 0.081 Uiso 1 1 d D

loop_
_atom_site_aniso_label
_atom_site_aniso_U_11
_atom_site_aniso_U_22
_atom_site_aniso_U_33
_atom_site_aniso_U_23
_atom_site_aniso_U_13
_atom_site_aniso_U_12
Cu1 0.01299(15) 0.00951(16) 0.02168(15) 0.00079(11) 0.00794(10) 0.00059(12)
O1W 0.0174(12) 0.022(2) 0.0277(13) -0.0012(12) 0.0043(11) -0.0001(11)
O2 0.0213(13) 0.0131(17) 0.0368(15) 0.0085(12) 0.0095(11) 0.0003(12)
O4 0.0157(12) 0.0195(17) 0.0288(15) -0.0046(13) 0.0103(10) 0.0022(12)
O3 0.0150(12) 0.0106(17) 0.0262(13) -0.0017(12) 0.0068(10) -0.0005(12)
O2W 0.0224(12) 0.017(2) 0.0307(14) 0.0003(12) 0.0006(11) 0.0021(11)
O6 0.0179(12) 0.0110(17) 0.0423(15) 0.0122(13) 0.0077(10) -0.0016(12)
O8 0.0168(11) 0.0163(17) 0.0327(15) -0.0013(13) 0.0114(10) 0.0006(12)
O5 0.0150(12) 0.0138(17) 0.0307(14) 0.0025(13) 0.0069(10) 0.0014(12)
O1 0.0141(12) 0.0117(17) 0.0316(14) 0.0032(12) 0.0085(10) 0.0018(12)
O7 0.0140(12) 0.0137(17) 0.0250(12) -0.0013(12) 0.0081(9) -0.0005(12)
N11 0.0164(14) 0.0131(19) 0.0246(15) -0.0016(15) 0.0052(11) 0.0020(13)
C1 0.0164(17) 0.013(3) 0.0187(18) -0.0035(16) 0.0011(14) 0.0001(16)
N21 0.0153(13) 0.0120(19) 0.0249(16) 0.0019(14) 0.0060(11) 0.0005(13)
C5 0.0121(17) 0.017(3) 0.034(2) -0.0024(19) 0.0077(15) -0.0008(17)
C25 0.0265(18) 0.039(3) 0.038(3) 0.006(2) -0.0032(16) -0.0004(18)
C23 0.0233(16) 0.029(2) 0.0326(18) 0.0079(15) 0.0094(13) 0.0099(15)
C14 0.0319(17) 0.034(2) 0.0251(16) -0.0041(14) 0.0078(13) -0.0043(16)
C13 0.0228(16) 0.047(3) 0.0272(17) 0.0012(16) 0.0046(13) 0.0010(16)
C24 0.0281(17) 0.024(2) 0.0282(17) 0.0083(14) 0.0068(13) 0.0052(14)
C6 0.0115(17) 0.016(3) 0.0175(19) 0.0011(15) 0.0013(14) 0.0006(15)
C22 0.0160(15) 0.0172(18) 0.0262(16) 0.0007(13) 0.0081(13) 0.0016(14)
C4 0.0143(17) 0.017(3) 0.0199(18) -0.0008(16) 0.0008(14) -0.0031(17)
C2 0.0116(17) 0.013(2) 0.026(2) -0.0013(17) 0.0053(14) 0.0013(16)
C27 0.058(3) 0.061(4) 0.023(2) 0.004(2) -0.0011(19) -0.001(3)
C15 0.0267(18) 0.056(3) 0.039(2) -0.0115(19) 0.0058(15) -0.0006(19)
C12 0.0236(17) 0.033(2) 0.0257(17) 0.0008(15) 0.0059(14) 0.0046(17)
C26 0.0318(19) 0.046(3) 0.0304(18) 0.0076(17) -0.0002(15) -0.0038(18)
C3 0.0102(16) 0.015(3) 0.0170(18) 0.0026(15) 0.0021(14) -0.0003(14)
C28 0.037(2) 0.066(4) 0.041(2) 0.019(2) 0.0061(17) -0.013(2)
C19 0.085(3) 0.038(3) 0.0280(19) -0.0024(18) 0.018(2) -0.026(3)
C18 0.090(4) 0.026(3) 0.029(2) 0.0038(19) 0.007(2) -0.004(3)
C17 0.047(2) 0.075(4) 0.044(2) -0.029(2) 0.027(2) -0.020(3)
C16 0.056(3) 0.033(3) 0.031(2) 0.0031(18) 0.0144(19) 0.005(2)
C29 0.050(2) 0.078(4) 0.035(2) 0.022(2) 0.0145(18) -0.012(3)

loop_
_atom_type_symbol
_atom_type_description
_atom_type_scat_dispersion_real
_atom_type_scat_dispersion_imag
_atom_type_scat_source
C C 0.0033 0.0016 'International Tables Vol C Tables 4.2.6.8 and 6.1.1.4'
H H 0.0000 0.0000 'International Tables Vol C Tables 4.2.6.8 and 6.1.1.4'
N N 0.0061 0.0033 'International Tables Vol C Tables 4.2.6.8 and 6.1.1.4'
O O 0.0106 0.0060 'International Tables Vol C Tables 4.2.6.8 and 6.1.1.4'
Cu Cu 0.3201 1.2651 'International Tables Vol C Tables 4.2.6.8 and 6.1.1.4'

loop_
_geom_angle_atom_site_label_1
_geom_angle_atom_site_label_2
_geom_angle_atom_site_label_3
_geom_angle
O5 Cu1 O3 88.64(13)
O5 Cu1 O1 178.94(13)
O3 Cu1 O1 91.80(12)
O5 Cu1 O7 92.02(12)
O3 Cu1 O7 179.34(18)
O1 Cu1 O7 87.54(13)
O5 Cu1 O2W 89.96(11)
O3 Cu1 O2W 87.46(10)
O1 Cu1 O2W 89.10(11)
O7 Cu1 O2W 92.56(10)
O5 Cu1 O1W 89.07(11)
O3 Cu1 O1W 93.95(10)
O1 Cu1 O1W 91.87(11)
O7 Cu1 O1W 86.05(10)
O2W Cu1 O1W 178.27(12)
Cu1 O1W H1W 118(4)
Cu1 O1W H2W 108(4)
H1W O1W H2W 105.42(17)
C3 O3 Cu1 125.5(3)
Cu1 O2W H3W 122(4)
Cu1 O2W H4W 113(4)
H3W O2W H4W 105.40(17)
C4 O5 Cu1 125.4(3)
C1 O1 Cu1 124.1(3)
C6 O7 Cu1 125.6(3)
C12 N11 H11A 109.5
C12 N11 H11B 109.5
H11A N11 H11B 109.5
C12 N11 H11C 109.5
H11A N11 H11C 109.5
H11B N11 H11C 109.5
O2 C1 O1 122.6(4)
O2 C1 C2 117.4(3)
O1 C1 C2 120.1(4)
C22 N21 H21A 109.5
C22 N21 H21B 109.5
H21A N21 H21B 109.5
C22 N21 H21C 109.5
H21A N21 H21C 109.5
H21B N21 H21C 109.5
C6 C5 C4 118.4(3)
C6 C5 H5A 107.7
C4 C5 H5A 107.7
C6 C5 H5B 107.7
C4 C5 H5B 107.7
H5A C5 H5B 107.1
C24 C25 C27 120.6(4)
C24 C25 H25 119.7
C27 C25 H25 119.7
C24 C23 C22 110.6(3)
C24 C23 H23A 109.5
C22 C23 H23A 109.5
C24 C23 H23B 109.5
C22 C23 H23B 109.5
H23A C23 H23B 108.1
C16 C14 C15 117.8(4)
C16 C14 C13 123.2(4)
C15 C14 C13 119.0(3)
C12 C13 C14 114.6(3)
C12 C13 H13A 108.6
C14 C13 H13A 108.6
C12 C13 H13B 108.6
C14 C13 H13B 108.6
H13A C13 H13B 107.6
C25 C24 C26 118.6(3)
C25 C24 C23 121.4(3)
C26 C24 C23 120.0(3)
O8 C6 O7 121.7(4)
O8 C6 C5 118.2(4)
O7 C6 C5 120.0(4)
N21 C22 C23 112.6(3)
N21 C22 H22A 109.1
C23 C22 H22A 109.1
N21 C22 H22B 109.1
C23 C22 H22B 109.1
H22A C22 H22B 107.8
O6 C4 O5 122.1(4)
O6 C4 C5 117.1(3)
O5 C4 C5 120.7(4)
C3 C2 C1 115.3(3)
C3 C2 H2A 108.5
C1 C2 H2A 108.5
C3 C2 H2B 108.5
C1 C2 H2B 108.5
H2A C2 H2B 107.5
C29 C27 C25 120.0(4)
C29 C27 H27 120.0
C25 C27 H27 120.0
C17 C15 C14 120.2(4)
C17 C15 H15 119.9
C14 C15 H15 119.9
N11 C12 C13 111.4(3)
N11 C12 H12A 109.3
C13 C12 H12A 109.3
N11 C12 H12B 109.3
C13 C12 H12B 109.3
H12A C12 H12B 108.0
C28 C26 C24 121.3(4)
C28 C26 H26 119.4
C24 C26 H26 119.4
O4 C3 O3 122.8(4)
O4 C3 C2 118.6(4)
O3 C3 C2 118.6(4)
C26 C28 C29 119.9(4)
C26 C28 H28 120.1
C29 C28 H28 120.1
C18 C19 C17 119.0(4)
C18 C19 H19 120.5
C17 C19 H19 120.5
C19 C18 C16 120.8(5)
C19 C18 H18 119.6
C16 C18 H18 119.6
C15 C17 C19 120.8(4)
C15 C17 H17 119.6
C19 C17 H17 119.6
C14 C16 C18 121.3(5)
C14 C16 H16 119.3
C18 C16 H16 119.3
C27 C29 C28 119.7(4)
C27 C29 H29 120.1
C28 C29 H29 120.1

loop_
_geom_bond_atom_site_label_1
_geom_bond_atom_site_label_2
_geom_bond_distance
Cu1 O5 1.942(3)
Cu1 O3 1.956(3)
Cu1 O1 1.957(3)
Cu1 O7 1.964(3)
Cu1 O2W 2.380(3)
Cu1 O1W 2.421(3)
O1W H1W 0.8799(11)
O1W H2W 0.8799(10)
O2 C1 1.253(5)
O4 C3 1.242(5)
O3 C3 1.265(5)
O2W H3W 0.8800(11)
O2W H4W 0.8800(11)
O6 C4 1.238(6)
O8 C6 1.241(5)
O5 C4 1.271(4)
O1 C1 1.254(4)
O7 C6 1.269(5)
N11 C12 1.493(4)
N11 H11A 0.8900
N11 H11B 0.8900
N11 H11C 0.8900
C1 C2 1.524(5)
N21 C22 1.484(4)
N21 H21A 0.8900
N21 H21B 0.8900
N21 H21C 0.8900
C5 C6 1.504(7)
C5 C4 1.506(6)
C5 H5A 0.9700
C5 H5B 0.9700
C25 C24 1.376(5)
C25 C27 1.389(6)
C25 H25 0.9300
C23 C24 1.509(5)
C23 C22 1.510(5)
C23 H23A 0.9700
C23 H23B 0.9700
C14 C16 1.373(6)
C14 C15 1.392(5)
C14 C13 1.511(5)
C13 C12 1.494(5)
C13 H13A 0.9700
C13 H13B 0.9700
C24 C26 1.380(5)
C22 H22A 0.9700
C22 H22B 0.9700
C2 C3 1.508(6)
C2 H2A 0.9700
C2 H2B 0.9700
C27 C29 1.374(7)
C27 H27 0.9300
C15 C17 1.378(6)
C15 H15 0.9300
C12 H12A 0.9700
C12 H12B 0.9700
C26 C28 1.374(6)
C26 H26 0.9300
C28 C29 1.378(6)
C28 H28 0.9300
C19 C18 1.344(7)
C19 C17 1.383(8)
C19 H19 0.9300
C18 C16 1.382(6)
C18 H18 0.9300
C17 H17 0.9300
C16 H16 0.9300
C29 H29 0.9300
